data_4020415
loop_
_publ_author_name
'Valentyn Rudzevich'
'Dieter Schollmeyer'
'Damien Braekers'
'Jean F. Desreux'
'Romain Diss'
'Georges Wipff'
'Volker B\"ohmer'

_publ_section_title
;
Carbamoylmethylphosphinoxide (CMPO) Derivatives Besed on the Triphenylmethyl
Skeleton. Synthesis and Extraction Properties
;
_journal_name_full 'Journal of Organic Chemistry'
_journal_page_first 6027
_journal_page_last 6033
_journal_paper_doi 10.1021/jo050717a
_journal_volume 70
_journal_year 2005
_chemical_formula_sum 'C28 H25 N3 O9'
_chemical_formula_weight 547.51
_space_group_IT_number 14
_symmetry_cell_setting monoclinic
_symmetry_space_group_name_Hall '-P 2yn'
_symmetry_space_group_name_H-M 'P 1 21/n 1'
_cell_angle_alpha 90.00
_cell_angle_beta 95.922(2)
_cell_angle_gamma 90.00
_cell_formula_units_Z 4
_cell_length_a 12.4354(5)
_cell_length_b 12.1584(3)
_cell_length_c 17.9173(8)
_cell_measurement_temperature 295(2)
_cell_volume 2694.54(18)
_diffrn_ambient_temperature 295(2)
_exptl_crystal_density_diffrn 1.350
_refine_ls_wR_factor_obs 0.1512
_cod_original_sg_symbol_H-M 'P 21/n'
_cod_database_code 4020415

loop_
_symmetry_equiv_pos_as_xyz
'x, y, z'
'-x+1/2, y+1/2, -z+1/2'
'-x, -y, -z'
'x-1/2, -y-1/2, z-1/2'

loop_
_atom_site_label
_atom_site_type_symbol
_atom_site_fract_x
_atom_site_fract_y
_atom_site_fract_z
_atom_site_U_iso_or_equiv
_atom_site_adp_type
_atom_site_occupancy
_atom_site_symmetry_multiplicity
_atom_site_calc_flag
_atom_site_refinement_flags
_atom_site_disorder_assembly
_atom_site_disorder_group
C1 C 0.75353(12) 0.22229(13) 0.04985(9) 0.0384(4) Uani 1 1 d . . .
H1 H 0.7736 0.1517 0.0737 0.052(5) Uiso 1 1 calc R . .
C2 C 0.85190(12) 0.29627(13) 0.06634(9) 0.0375(4) Uani 1 1 d . . .
C3 C 0.84541(13) 0.40916(14) 0.06905(10) 0.0413(4) Uani 1 1 d . . .
H3 H 0.7788 0.4440 0.0602 0.045(5) Uiso 1 1 calc R . .
C4 C 0.93924(15) 0.47087(14) 0.08520(10) 0.0456(4) Uani 1 1 d . . .
C5 C 1.03941(15) 0.42240(16) 0.09911(11) 0.0523(5) Uani 1 1 d . . .
H5 H 1.1009 0.4653 0.1102 0.064(6) Uiso 1 1 calc R . .
C6 C 1.04720(14) 0.30982(16) 0.09631(11) 0.0524(5) Uani 1 1 d . . .
H6 H 1.1144 0.2760 0.1050 0.062(6) Uiso 1 1 calc R . .
C7 C 0.95418(13) 0.24614(14) 0.08035(10) 0.0425(4) Uani 1 1 d . . .
N8 N 0.93080(14) 0.59000(14) 0.08786(10) 0.0580(4) Uani 1 1 d . . .
O9 O 1.01151(15) 0.64349(14) 0.10767(15) 0.1009(7) Uani 1 1 d . . .
O10 O 0.84355(13) 0.63286(12) 0.06960(11) 0.0761(5) Uani 1 1 d . . .
O11 O 0.95332(10) 0.13533(10) 0.07739(8) 0.0530(4) Uani 1 1 d . . .
C12 C 1.05067(16) 0.07462(18) 0.09892(14) 0.0615(5) Uani 1 1 d . . .
H12A H 1.0979 0.0894 0.0559 0.073(5) Uiso 1 1 d R . .
H12B H 1.0821 0.1071 0.1501 0.073(5) Uiso 1 1 d R . .
C13 C 1.0209(2) -0.04375(19) 0.10267(15) 0.0690(6) Uani 1 1 d . . .
H13 H 1.0776 -0.0940 0.1068 0.115(11) Uiso 1 1 calc R . .
C14 C 0.9246(2) -0.0836(2) 0.10081(18) 0.0848(8) Uani 1 1 d . . .
H14A H 0.8569 -0.0312 0.0824 0.121(8) Uiso 1 1 d R . .
H14B H 0.9136 -0.1676 0.0989 0.121(8) Uiso 1 1 d R . .
C15 C 0.65644(13) 0.26278(14) 0.08718(10) 0.0414(4) Uani 1 1 d . . .
C16 C 0.57115(13) 0.31827(14) 0.04939(11) 0.0444(4) Uani 1 1 d . . .
H16 H 0.5707 0.3332 -0.0015 0.045(5) Uiso 1 1 calc R . .
C17 C 0.48520(15) 0.35203(17) 0.08835(13) 0.0555(5) Uani 1 1 d . . .
C18 C 0.4812(2) 0.3291(2) 0.16242(15) 0.0723(6) Uani 1 1 d . . .
H18 H 0.4194 0.3620 0.1891 0.103(9) Uiso 1 1 d R . .
C19 C 0.5658(2) 0.2727(2) 0.20125(14) 0.0759(7) Uani 1 1 d . . .
H19 H 0.5638 0.2560 0.2517 0.077(7) Uiso 1 1 calc R . .
C20 C 0.65421(17) 0.24108(17) 0.16415(11) 0.0552(5) Uani 1 1 d . . .
N21 N 0.39732(14) 0.41426(17) 0.04744(15) 0.0713(6) Uani 1 1 d . . .
O22 O 0.32801(19) 0.4523(2) 0.08287(15) 0.1322(10) Uani 1 1 d . . .
O23 O 0.39853(13) 0.42900(15) -0.01946(12) 0.0796(5) Uani 1 1 d . . .
O24 O 0.74278(13) 0.18907(15) 0.19733(8) 0.0722(5) Uani 1 1 d . . .
C25 C 0.7426(3) 0.1536(3) 0.27389(15) 0.0938(9) Uani 1 1 d . . .
H25A H 0.6838 0.0866 0.2681 0.128(9) Uiso 1 1 d R . .
H25B H 0.7375 0.2363 0.3043 0.128(9) Uiso 1 1 d R . .
C26 C 0.8472(4) 0.1064(4) 0.2999(2) 0.1188(13) Uani 1 1 d . . .
H26 H 0.8474 0.0593 0.3408 0.26(3) Uiso 1 1 calc R . .
C27 C 0.9342(5) 0.1194(4) 0.2762(3) 0.1447(19) Uani 1 1 d . . .
H27A H 0.9401 0.1654 0.2354 0.162(13) Uiso 1 1 calc R . .
H27B H 0.9949 0.0833 0.2988 0.162(13) Uiso 1 1 calc R . .
C28 C 0.72892(12) 0.19735(14) -0.03328(10) 0.0407(4) Uani 1 1 d . . .
C29 C 0.74915(13) 0.26997(14) -0.08932(10) 0.0417(4) Uani 1 1 d . . .
H29 H 0.7741 0.3444 -0.0755 0.046(5) Uiso 1 1 d R . .
C30 C 0.73210(14) 0.23759(16) -0.16391(10) 0.0492(4) Uani 1 1 d . . .
C31 C 0.69648(18) 0.13413(19) -0.18441(13) 0.0616(5) Uani 1 1 d . . .
H31 H 0.6907 0.1062 -0.2377 0.077(7) Uiso 1 1 d R . .
C32 C 0.67337(19) 0.06113(19) -0.12945(14) 0.0655(6) Uani 1 1 d . . .
H32 H 0.6546 -0.0208 -0.1411 0.079(7) Uiso 1 1 d R . .
C33 C 0.68740(15) 0.09266(15) -0.05422(12) 0.0516(4) Uani 1 1 d . . .
N34 N 0.75525(14) 0.31597(17) -0.22195(9) 0.0590(4) Uani 1 1 d . . .
O35 O 0.75904(16) 0.28216(17) -0.28601(9) 0.0831(5) Uani 1 1 d . . .
O36 O 0.7683(2) 0.41166(16) -0.20513(10) 0.0942(6) Uani 1 1 d . . .
O37 O 0.66466(13) 0.02848(11) 0.00381(9) 0.0665(4) Uani 1 1 d . . .
C38 C 0.6325(2) -0.08313(18) -0.00894(17) 0.0775(7) Uani 1 1 d . . .
H38A H 0.5641 -0.0853 -0.0477 0.101(7) Uiso 1 1 d R . .
H38B H 0.6984 -0.1287 -0.0321 0.101(7) Uiso 1 1 d R . .
C39 C 0.6143(2) -0.1323(2) 0.0643(2) 0.0880(9) Uani 1 1 d . . .
H39 H 0.6061 -0.2149 0.0635 0.126(12) Uiso 1 1 d R . .
C40 C 0.6206(3) -0.0833(3) 0.1283(2) 0.1003(10) Uani 1 1 d . . .
H40A H 0.6316 0.0000 0.1313 0.114(8) Uiso 1 1 d R . .
H40B H 0.6008 -0.1269 0.1745 0.114(8) Uiso 1 1 d R . .

loop_
_atom_site_aniso_label
_atom_site_aniso_U_11
_atom_site_aniso_U_22
_atom_site_aniso_U_33
_atom_site_aniso_U_23
_atom_site_aniso_U_13
_atom_site_aniso_U_12
C1 0.0321(8) 0.0335(8) 0.0491(9) 0.0019(7) 0.0027(6) -0.0003(6)
C2 0.0326(8) 0.0409(8) 0.0388(8) 0.0009(6) 0.0027(6) -0.0016(6)
C3 0.0359(8) 0.0408(9) 0.0476(9) -0.0006(7) 0.0058(7) -0.0007(7)
C4 0.0457(9) 0.0417(9) 0.0499(9) -0.0026(7) 0.0079(7) -0.0079(7)
C5 0.0397(9) 0.0544(11) 0.0617(11) -0.0012(9) 0.0006(8) -0.0124(8)
C6 0.0327(8) 0.0575(11) 0.0653(12) 0.0027(9) -0.0029(8) 0.0002(8)
C7 0.0364(8) 0.0436(9) 0.0469(9) 0.0003(7) 0.0009(7) 0.0013(7)
N8 0.0569(10) 0.0452(9) 0.0739(11) -0.0065(8) 0.0163(8) -0.0109(8)
O9 0.0678(11) 0.0527(10) 0.179(2) -0.0166(11) -0.0024(12) -0.0207(8)
O10 0.0626(10) 0.0449(8) 0.1226(15) -0.0042(8) 0.0178(9) -0.0004(7)
O11 0.0373(6) 0.0421(7) 0.0779(9) 0.0009(6) -0.0024(6) 0.0072(5)
C12 0.0430(10) 0.0578(12) 0.0823(15) 0.0045(10) 0.0000(9) 0.0151(9)
C13 0.0638(13) 0.0559(12) 0.0865(16) 0.0010(11) 0.0032(11) 0.0245(11)
C14 0.0838(18) 0.0487(13) 0.122(2) 0.0073(13) 0.0135(16) 0.0091(12)
C15 0.0353(8) 0.0378(8) 0.0519(9) -0.0011(7) 0.0080(7) -0.0047(6)
C16 0.0360(8) 0.0414(9) 0.0563(10) -0.0034(7) 0.0062(7) -0.0008(7)
C17 0.0401(9) 0.0513(11) 0.0764(13) -0.0077(9) 0.0121(9) 0.0023(8)
C18 0.0579(13) 0.0789(15) 0.0851(16) -0.0054(13) 0.0317(12) 0.0048(11)
C19 0.0821(17) 0.0885(17) 0.0623(13) 0.0051(12) 0.0329(12) 0.0000(14)
C20 0.0533(11) 0.0577(11) 0.0558(11) 0.0053(9) 0.0111(9) -0.0018(9)
N21 0.0421(9) 0.0693(12) 0.1028(16) -0.0142(11) 0.0086(10) 0.0130(8)
O22 0.0888(15) 0.172(2) 0.140(2) -0.0120(17) 0.0323(14) 0.0760(16)
O23 0.0529(9) 0.0852(12) 0.0977(14) -0.0004(10) -0.0063(9) 0.0172(8)
O24 0.0694(10) 0.0920(12) 0.0551(8) 0.0209(8) 0.0058(7) 0.0108(8)
C25 0.122(2) 0.102(2) 0.0551(13) 0.0209(14) -0.0030(14) -0.0002(19)
C26 0.134(3) 0.129(3) 0.088(2) 0.041(2) -0.016(2) 0.004(3)
C27 0.153(4) 0.169(4) 0.118(3) 0.039(3) 0.047(3) 0.072(4)
C28 0.0288(7) 0.0387(8) 0.0542(10) -0.0057(7) 0.0025(6) 0.0026(6)
C29 0.0332(8) 0.0416(9) 0.0496(9) -0.0041(7) 0.0001(7) 0.0038(6)
C30 0.0379(9) 0.0569(11) 0.0516(10) -0.0058(8) -0.0012(7) 0.0054(8)
C31 0.0572(12) 0.0671(13) 0.0587(12) -0.0181(10) -0.0019(9) 0.0012(10)
C32 0.0623(13) 0.0548(12) 0.0780(14) -0.0226(11) 0.0005(11) -0.0095(10)
C33 0.0442(9) 0.0435(10) 0.0670(12) -0.0075(9) 0.0054(8) -0.0041(8)
N34 0.0528(9) 0.0752(12) 0.0470(9) 0.0012(8) -0.0033(7) 0.0066(8)
O35 0.0897(12) 0.1105(14) 0.0489(9) -0.0050(9) 0.0061(8) 0.0036(11)
O36 0.153(2) 0.0681(11) 0.0613(10) 0.0084(8) 0.0086(11) -0.0121(12)
O37 0.0741(10) 0.0439(8) 0.0820(10) -0.0057(7) 0.0097(8) -0.0205(7)
C38 0.0782(16) 0.0426(11) 0.110(2) -0.0034(12) 0.0028(14) -0.0204(11)
C39 0.0836(18) 0.0543(14) 0.124(3) 0.0092(15) 0.0033(17) -0.0233(13)
C40 0.112(2) 0.0744(18) 0.119(3) 0.0166(18) 0.032(2) -0.0190(17)

loop_
_geom_bond_atom_site_label_1
_geom_bond_atom_site_label_2
_geom_bond_distance
_geom_bond_site_symmetry_2
_geom_bond_publ_flag
C1 C28 1.520(2) . ?
C1 C15 1.521(2) . ?
C1 C2 1.523(2) . ?
C2 C3 1.376(2) . ?
C2 C7 1.409(2) . ?
C3 C4 1.392(2) . ?
C4 C5 1.377(3) . ?
C4 N8 1.453(2) . ?
C5 C6 1.373(3) . ?
C6 C7 1.397(2) . ?
C7 O11 1.348(2) . ?
N8 O10 1.218(2) . ?
N8 O9 1.218(2) . ?
O11 C12 1.436(2) . ?
C12 C13 1.489(3) . ?
C13 C14 1.289(4) . ?
C15 C16 1.375(2) . ?
C15 C20 1.407(3) . ?
C16 C17 1.397(3) . ?
C17 C18 1.362(3) . ?
C17 N21 1.462(3) . ?
C18 C19 1.381(4) . ?
C19 C20 1.396(3) . ?
C20 O24 1.353(3) . ?
N21 O22 1.213(3) . ?
N21 O23 1.214(3) . ?
O24 C25 1.438(3) . ?
C25 C26 1.453(5) . ?
C26 C27 1.213(6) . ?
C28 C29 1.380(3) . ?
C28 C33 1.410(2) . ?
C29 C30 1.388(3) . ?
C30 C31 1.371(3) . ?
C30 N34 1.461(3) . ?
C31 C32 1.378(3) . ?
C32 C33 1.395(3) . ?
C33 O37 1.353(3) . ?
N34 O36 1.208(3) . ?
N34 O35 1.225(2) . ?
O37 C38 1.426(2) . ?
C38 C39 1.481(4) . ?
C39 C40 1.287(5) . ?

loop_
_cod_related_entry_id
_cod_related_entry_database
_cod_related_entry_code
1 ChemSpider 21154881
